data_4343363
loop_
_publ_author_name
'Siddiqui, Mujahuddin M.'
'Mague, Joel T.'
'Balakrishna, Maravanji S.'

_publ_section_title
;
 Diamondoid-Type Copper Coordination Polymers Containing Soft
 Cyclodiphosphazane Ligands.
;
_journal_issue 13
_journal_name_full 'Inorganic chemistry'
_journal_page_first 6063
_journal_page_last 6065
_journal_paper_doi 10.1021/acs.inorgchem.5b00525
_journal_volume 54
_journal_year 2015
_chemical_formula_moiety 'C26 H31 Br3 Cu3 N3 P2'
_chemical_formula_sum 'C24 H31 Br3 Cu3 N5 P2'
_chemical_formula_weight 881.83
_space_group_crystal_system tetragonal
_space_group_IT_number 88
_space_group_name_Hall '-I 4ad'
_space_group_name_H-M_alt 'I 41/a'
_symmetry_space_group_name_Hall '-I 4ad'
_symmetry_space_group_name_H-M 'I 41/a :2'
_atom_sites_solution_hydrogens geom
_atom_sites_solution_primary direct
_audit_creation_date 2014-12-05
_audit_creation_method
;
Olex2 1.2
(compiled 2014.11.20 svn.r3092 for OlexSys, GUI svn.r4949)
;
_cell_angle_alpha 90
_cell_angle_beta 90
_cell_angle_gamma 90
_cell_formula_units_Z 16
_cell_length_a 29.959(5)
_cell_length_b 29.959(5)
_cell_length_c 14.054(2)
_cell_measurement_temperature 100(2)
_cell_volume 12614(3)
_computing_molecular_graphics 'Olex2 (Dolomanov et al., 2009)'
_computing_publication_material 'Olex2 (Dolomanov et al., 2009)'
_computing_structure_refinement 'ShelXL (Sheldrick, 2008)'
_computing_structure_solution 'ShelXT (Sheldrick, 2008)'
_diffrn_ambient_temperature 100.15
_diffrn_measured_fraction_theta_full 0.997
_diffrn_measured_fraction_theta_max 0.997
_diffrn_radiation_type MoK\a
_diffrn_radiation_wavelength 0.71075
_diffrn_reflns_av_R_equivalents 0.0695
_diffrn_reflns_av_unetI/netI 0.0382
_diffrn_reflns_laue_measured_fraction_full 0.997
_diffrn_reflns_laue_measured_fraction_max 0.997
_diffrn_reflns_limit_h_max 25
_diffrn_reflns_limit_h_min -36
_diffrn_reflns_limit_k_max 36
_diffrn_reflns_limit_k_min -36
_diffrn_reflns_limit_l_max 16
_diffrn_reflns_limit_l_min -16
_diffrn_reflns_number 48496
_diffrn_reflns_point_group_measured_fraction_full 0.997
_diffrn_reflns_point_group_measured_fraction_max 0.997
_diffrn_reflns_theta_full 25.242
_diffrn_reflns_theta_max 25.341
_diffrn_reflns_theta_min 3.041
_exptl_absorpt_coefficient_mu 5.930
_exptl_absorpt_correction_T_max 0.743
_exptl_absorpt_correction_T_min 0.645
_exptl_absorpt_correction_type numerical
_exptl_absorpt_process_details 'NUMABS (Rigaku, 1999)'
_exptl_crystal_colour colorless
_exptl_crystal_density_diffrn 1.857
_exptl_crystal_description prism
_exptl_crystal_F_000 6912
_exptl_crystal_size_max 0.4
_exptl_crystal_size_mid 0.23
_exptl_crystal_size_min 0.05
_refine_diff_density_max 0.474
_refine_diff_density_min -0.485
_refine_diff_density_rms 0.090
_refine_ls_extinction_method none
_refine_ls_goodness_of_fit_ref 1.098
_refine_ls_hydrogen_treatment constr
_refine_ls_matrix_type full
_refine_ls_number_parameters 341
_refine_ls_number_reflns 5755
_refine_ls_number_restraints 0
_refine_ls_restrained_S_all 1.098
_refine_ls_R_factor_all 0.0398
_refine_ls_R_factor_gt 0.0334
_refine_ls_shift/su_max 0.002
_refine_ls_shift/su_mean 0.000
_refine_ls_structure_factor_coef Fsqd
_refine_ls_weighting_details 'w=1/[\s^2^(Fo^2^)+(0.0323P)^2^+4.9440P] where P=(Fo^2^+2Fc^2^)/3'
_refine_ls_weighting_scheme calc
_refine_ls_wR_factor_gt 0.0694
_refine_ls_wR_factor_ref 0.0720
_reflns_Friedel_coverage 0.000
_reflns_number_gt 5215
_reflns_number_total 5755
_reflns_threshold_expression 'I > 2\s(I)'
_cod_data_source_file ic5b00525_si_002.cif
_cod_data_source_block shelxl
_cod_depositor_comments 'Adding full bibliography for 4343363--4343365.cif.'
_cod_original_cell_volume 12614(5)
_cod_database_code 4343363
_shelx_space_group_comment
;
The symmetry employed for this shelxl refinement is uniquely defined
by the following loop, which should always be used as a source of
symmetry information in preference to the above space-group names.
They are only intended as comments.
;
_shelx_estimated_absorpt_t_max 0.756
_shelx_estimated_absorpt_t_min 0.200
_olex2_refinement_description
;
1. Fixed Uiso
 At 1.2 times of:
  All C(H) groups
 At 1.5 times of:
  All C(H,H,H) groups
2.a Aromatic/amide H refined with riding coordinates:
 C20(H20), C22(H22), C24(H24), C23(H23), C21(H21), C16(H16), C12(H12),
 C15(H15), C14(H14), C13(H13)
2.b Idealised Me refined as rotating group:
 C26(H26A,H26B,H26C), C7(H7A,H7B,H7C), C4(H4A,H4B,H4C), C8(H8A,H8B,H8C),
 C2(H2A,H2B,H2C), C6(H6A,H6B,H6C), C3(H3A,H3B,H3C)
;
_shelx_shelxl_version_number 2014/7
_olex2_submission_special_instructions 'No special instructions were received'

loop_
_space_group_symop_operation_xyz
'x, y, z'
'-x+1/2, -y, z+1/2'
'-y+3/4, x+1/4, z+1/4'
'y+3/4, -x+3/4, z+3/4'
'x+1/2, y+1/2, z+1/2'
'-x+1, -y+1/2, z+1'
'-y+5/4, x+3/4, z+3/4'
'y+5/4, -x+5/4, z+5/4'
'-x, -y, -z'
'x-1/2, y, -z-1/2'
'y-3/4, -x-1/4, -z-1/4'
'-y-3/4, x-3/4, -z-3/4'
'-x+1/2, -y+1/2, -z+1/2'
'x, y+1/2, -z'
'y-1/4, -x+1/4, -z+1/4'
'-y-1/4, x-1/4, -z-1/4'

loop_
_atom_site_label
_atom_site_type_symbol
_atom_site_fract_x
_atom_site_fract_y
_atom_site_fract_z
_atom_site_U_iso_or_equiv
_atom_site_adp_type
_atom_site_occupancy
_atom_site_site_symmetry_order
_atom_site_calc_flag
_atom_site_refinement_flags_posn
Br3 Br 0.45796(2) 0.20579(2) 0.48429(2) 0.01978(10) Uani 1 1 d .
Br2 Br 0.69220(2) 0.26219(2) 0.83912(2) 0.02108(10) Uani 1 1 d .
Br1 Br 0.77319(2) 0.16555(2) 0.90151(2) 0.02266(10) Uani 1 1 d .
Cu3 Cu 0.53799(2) 0.20806(2) 0.44232(3) 0.02184(12) Uani 1 1 d .
Cu2 Cu 0.66624(2) 0.28897(2) 0.67177(3) 0.02274(12) Uani 1 1 d .
Cu1 Cu 0.72775(2) 0.19571(2) 0.77992(3) 0.02115(12) Uani 1 1 d .
P1 P 0.65395(3) 0.22167(3) 0.61847(6) 0.0183(2) Uani 1 1 d .
P2 P 0.59537(3) 0.18139(3) 0.51899(6) 0.0177(2) Uani 1 1 d .
N3 N 0.62017(11) 0.33622(11) 0.6892(2) 0.0248(7) Uani 1 1 d .
N2 N 0.64601(9) 0.20626(9) 0.50393(19) 0.0176(7) Uani 1 1 d .
N1 N 0.60361(9) 0.19663(10) 0.63397(19) 0.0179(7) Uani 1 1 d .
C17 C 0.69447(12) 0.18223(12) 0.6608(2) 0.0194(8) Uani 1 1 d .
C18 C 0.72469(12) 0.15450(12) 0.6631(2) 0.0181(8) Uani 1 1 d .
C10 C 0.61486(12) 0.08449(13) 0.5024(2) 0.0207(8) Uani 1 1 d .
C20 C 0.73472(13) 0.08448(13) 0.5755(2) 0.0267(9) Uani 1 1 d .
H20 H 0.7049 0.0875 0.5532 0.032 Uiso 1 1 calc R
C9 C 0.60638(12) 0.12331(13) 0.5134(2) 0.0212(8) Uani 1 1 d .
C19 C 0.75276(12) 0.11710(12) 0.6360(2) 0.0189(8) Uani 1 1 d .
C25 C 0.59530(13) 0.36495(14) 0.6898(2) 0.0244(9) Uani 1 1 d .
C5 C 0.67259(12) 0.21813(13) 0.4177(2) 0.0219(8) Uani 1 1 d .
C22 C 0.80295(14) 0.04347(14) 0.5799(2) 0.0286(9) Uani 1 1 d .
H22 H 0.8199 0.0181 0.5614 0.034 Uiso 1 1 calc R
C24 C 0.79660(13) 0.11217(13) 0.6670(2) 0.0246(9) Uani 1 1 d .
H24 H 0.8094 0.1340 0.7078 0.030 Uiso 1 1 calc R
C1 C 0.57620(12) 0.18907(13) 0.7207(2) 0.0212(8) Uani 1 1 d .
C23 C 0.82153(13) 0.07563(13) 0.6387(2) 0.0272(9) Uani 1 1 d .
H23 H 0.8515 0.0726 0.6597 0.033 Uiso 1 1 calc R
C11 C 0.62980(12) 0.03910(12) 0.4885(2) 0.0202(8) Uani 1 1 d .
C21 C 0.75965(14) 0.04847(14) 0.5484(3) 0.0308(10) Uani 1 1 d .
H21 H 0.7470 0.0267 0.5074 0.037 Uiso 1 1 calc R
C16 C 0.64604(13) 0.01436(13) 0.5641(3) 0.0274(9) Uani 1 1 d .
H16 H 0.6441 0.0258 0.6270 0.033 Uiso 1 1 calc R
C26 C 0.56306(13) 0.40153(13) 0.6909(3) 0.0338(10) Uani 1 1 d .
H26A H 0.5409 0.3969 0.6406 0.051 Uiso 1 1 calc GR
H26B H 0.5786 0.4299 0.6800 0.051 Uiso 1 1 calc GR
H26C H 0.5480 0.4024 0.7528 0.051 Uiso 1 1 calc GR
C7 C 0.72170(12) 0.21738(14) 0.4454(3) 0.0279(9) Uani 1 1 d .
H7A H 0.7268 0.2383 0.4979 0.042 Uiso 1 1 calc GR
H7B H 0.7399 0.2262 0.3906 0.042 Uiso 1 1 calc GR
H7C H 0.7300 0.1872 0.4655 0.042 Uiso 1 1 calc GR
C4 C 0.53374(13) 0.16518(14) 0.6920(3) 0.0306(10) Uani 1 1 d .
H4A H 0.5173 0.1835 0.6462 0.046 Uiso 1 1 calc GR
H4B H 0.5152 0.1601 0.7484 0.046 Uiso 1 1 calc GR
H4C H 0.5413 0.1365 0.6627 0.046 Uiso 1 1 calc GR
C8 C 0.66358(13) 0.18256(14) 0.3426(2) 0.0309(10) Uani 1 1 d .
H8A H 0.6723 0.1533 0.3674 0.046 Uiso 1 1 calc GR
H8B H 0.6809 0.1892 0.2852 0.046 Uiso 1 1 calc GR
H8C H 0.6317 0.1823 0.3269 0.046 Uiso 1 1 calc GR
C12 C 0.63198(13) 0.02166(13) 0.3966(3) 0.0285(9) Uani 1 1 d .
H12 H 0.6199 0.0380 0.3447 0.034 Uiso 1 1 calc R
C2 C 0.56537(15) 0.23398(14) 0.7658(3) 0.0386(11) Uani 1 1 d .
H2A H 0.5932 0.2490 0.7841 0.058 Uiso 1 1 calc GR
H2B H 0.5469 0.2293 0.8225 0.058 Uiso 1 1 calc GR
H2C H 0.5491 0.2525 0.7200 0.058 Uiso 1 1 calc GR
C15 C 0.66519(14) -0.02711(13) 0.5479(3) 0.0334(10) Uani 1 1 d .
H15 H 0.6761 -0.0442 0.5998 0.040 Uiso 1 1 calc R
C14 C 0.66836(14) -0.04359(14) 0.4562(3) 0.0381(11) Uani 1 1 d .
H14 H 0.6821 -0.0717 0.4452 0.046 Uiso 1 1 calc R
C6 C 0.65934(13) 0.26451(13) 0.3827(3) 0.0290(9) Uani 1 1 d .
H6A H 0.6276 0.2646 0.3658 0.044 Uiso 1 1 calc GR
H6B H 0.6772 0.2722 0.3266 0.044 Uiso 1 1 calc GR
H6C H 0.6648 0.2864 0.4331 0.044 Uiso 1 1 calc GR
C13 C 0.65185(14) -0.01956(14) 0.3813(3) 0.0353(10) Uani 1 1 d .
H13 H 0.6540 -0.0311 0.3186 0.042 Uiso 1 1 calc R
C3 C 0.60214(14) 0.15984(16) 0.7903(3) 0.0394(11) Uani 1 1 d .
H3A H 0.6106 0.1319 0.7588 0.059 Uiso 1 1 calc GR
H3B H 0.5834 0.1532 0.8456 0.059 Uiso 1 1 calc GR
H3C H 0.6291 0.1756 0.8111 0.059 Uiso 1 1 calc GR

loop_
_atom_site_aniso_label
_atom_site_aniso_U_11
_atom_site_aniso_U_22
_atom_site_aniso_U_33
_atom_site_aniso_U_23
_atom_site_aniso_U_13
_atom_site_aniso_U_12
Br3 0.0184(2) 0.0193(2) 0.02168(19) 0.00015(14) 0.00007(14) -0.00005(15)
Br2 0.0217(2) 0.0199(2) 0.0216(2) -0.00173(14) -0.00184(15) 0.00015(16)
Br1 0.0228(2) 0.0225(2) 0.0228(2) 0.00362(15) -0.00372(15) -0.00112(17)
Cu3 0.0178(2) 0.0234(3) 0.0243(2) 0.00126(19) -0.00241(19) 0.0027(2)
Cu2 0.0223(3) 0.0186(3) 0.0273(3) -0.00192(19) -0.00186(19) -0.0004(2)
Cu1 0.0209(3) 0.0208(3) 0.0218(2) -0.00100(18) -0.00434(18) 0.0014(2)
P1 0.0168(5) 0.0180(5) 0.0200(5) -0.0002(4) -0.0014(4) 0.0007(4)
P2 0.0164(5) 0.0163(5) 0.0204(5) 0.0002(4) -0.0021(4) 0.0011(4)
N3 0.0223(18) 0.0245(19) 0.0277(17) -0.0002(14) -0.0030(14) -0.0019(16)
N2 0.0142(16) 0.0199(17) 0.0187(15) -0.0005(12) 0.0004(12) -0.0011(13)
N1 0.0157(16) 0.0195(16) 0.0183(15) -0.0009(12) -0.0008(12) -0.0004(13)
C17 0.019(2) 0.020(2) 0.0190(19) 0.0001(15) 0.0018(15) -0.0060(17)
C18 0.019(2) 0.018(2) 0.0166(18) 0.0005(14) -0.0013(14) -0.0044(17)
C10 0.017(2) 0.026(2) 0.0195(19) 0.0027(16) -0.0026(15) -0.0014(17)
C20 0.023(2) 0.031(2) 0.026(2) -0.0028(17) -0.0009(16) -0.0024(19)
C9 0.018(2) 0.027(2) 0.0184(18) 0.0001(16) -0.0070(15) -0.0002(17)
C19 0.018(2) 0.019(2) 0.0194(18) 0.0027(15) 0.0014(15) -0.0010(16)
C25 0.019(2) 0.029(2) 0.025(2) -0.0006(17) 0.0003(16) -0.0055(19)
C5 0.019(2) 0.026(2) 0.0212(19) -0.0021(16) 0.0000(15) 0.0022(17)
C22 0.036(2) 0.026(2) 0.024(2) 0.0016(17) 0.0102(18) 0.0041(19)
C24 0.027(2) 0.023(2) 0.023(2) 0.0006(16) -0.0020(16) 0.0003(18)
C1 0.019(2) 0.027(2) 0.0182(18) 0.0026(15) 0.0007(15) -0.0027(17)
C23 0.024(2) 0.032(2) 0.025(2) 0.0040(17) 0.0016(17) 0.0050(19)
C11 0.0142(19) 0.018(2) 0.028(2) 0.0010(16) 0.0010(15) -0.0055(16)
C21 0.038(3) 0.027(2) 0.028(2) -0.0084(17) 0.0013(19) -0.003(2)
C16 0.029(2) 0.021(2) 0.032(2) 0.0026(17) 0.0001(18) -0.0011(18)
C26 0.023(2) 0.028(2) 0.050(3) 0.006(2) 0.0033(19) 0.0027(19)
C7 0.016(2) 0.040(3) 0.027(2) 0.0025(18) 0.0016(16) 0.0002(19)
C4 0.028(2) 0.039(3) 0.025(2) 0.0014(18) -0.0001(17) -0.009(2)
C8 0.026(2) 0.042(3) 0.025(2) -0.0042(18) -0.0010(17) 0.002(2)
C12 0.024(2) 0.029(2) 0.033(2) -0.0044(18) -0.0014(17) -0.0018(19)
C2 0.039(3) 0.035(3) 0.042(3) -0.009(2) 0.019(2) -0.006(2)
C15 0.031(2) 0.020(2) 0.049(3) 0.0099(19) -0.004(2) -0.0010(19)
C14 0.028(2) 0.018(2) 0.068(3) -0.003(2) 0.008(2) 0.0003(19)
C6 0.028(2) 0.030(2) 0.029(2) 0.0088(18) 0.0030(17) -0.0018(19)
C13 0.032(2) 0.033(3) 0.041(2) -0.014(2) 0.007(2) -0.009(2)
C3 0.025(2) 0.058(3) 0.035(2) 0.017(2) 0.0012(19) -0.003(2)

loop_
_atom_type_symbol
_atom_type_description
_atom_type_scat_dispersion_real
_atom_type_scat_dispersion_imag
_atom_type_scat_source
C C 0.0033 0.0016 'International Tables Vol C Tables 4.2.6.8 and 6.1.1.4'
H H 0.0000 0.0000 'International Tables Vol C Tables 4.2.6.8 and 6.1.1.4'
Br Br -0.2901 2.4595 'International Tables Vol C Tables 4.2.6.8 and 6.1.1.4'
Cu Cu 0.3201 1.2651 'International Tables Vol C Tables 4.2.6.8 and 6.1.1.4'
N N 0.0061 0.0033 'International Tables Vol C Tables 4.2.6.8 and 6.1.1.4'
P P 0.1023 0.0942 'International Tables Vol C Tables 4.2.6.8 and 6.1.1.4'

loop_
_geom_angle_atom_site_label_1
_geom_angle_atom_site_label_2
_geom_angle_atom_site_label_3
_geom_angle
_geom_angle_site_symmetry_1
_geom_angle_site_symmetry_3
Cu3 Br3 Cu3 76.030(18) . 11_666
Cu3 Br3 Cu3 72.845(17) 11_666 6_554
Cu3 Br3 Cu3 82.851(19) . 6_554
Cu1 Br2 Cu2 94.30(2) . .
Cu1 Br1 Cu2 84.93(2) . 13_656
Br3 Cu3 Br3 102.691(19) 16_656 6_554
Br3 Cu3 Br3 108.109(19) . 16_656
Br3 Cu3 Br3 91.036(19) . 6_554
Br3 Cu3 Cu3 101.955(14) . 16_656
Br3 Cu3 Cu3 97.817(14) 6_554 11_666
Br3 Cu3 Cu3 56.013(18) 16_656 11_666
Br3 Cu3 Cu3 51.702(18) 16_656 16_656
Br3 Cu3 Cu3 51.142(15) 6_554 16_656
Br3 Cu3 Cu3 52.265(15) . 11_666
Cu3 Cu3 Cu3 67.428(17) 16_656 11_666
P2 Cu3 Br3 115.68(3) . 16_656
P2 Cu3 Br3 129.58(3) . .
P2 Cu3 Br3 102.17(3) . 6_554
P2 Cu3 Cu3 124.26(3) . 16_656
P2 Cu3 Cu3 159.79(3) . 11_666
Br1 Cu2 Br2 108.92(2) 13_656 .
P1 Cu2 Br2 94.35(3) . .
P1 Cu2 Br1 119.09(3) . 13_656
N3 Cu2 Br2 108.33(9) . .
N3 Cu2 Br1 99.60(9) . 13_656
N3 Cu2 P1 125.59(9) . .
Br1 Cu1 Br2 108.74(2) . .
C17 Cu1 Br2 103.71(11) . .
C17 Cu1 Br1 144.98(11) . .
C17 Cu1 C18 35.33(14) . .
C18 Cu1 Br2 138.86(10) . .
C18 Cu1 Br1 111.91(10) . .
Cu2 P1 P2 137.92(5) . .
N2 P1 Cu2 127.05(11) . .
N2 P1 P2 41.55(10) . .
N2 P1 N1 82.92(14) . .
N2 P1 C17 103.34(15) . .
N1 P1 Cu2 120.92(11) . .
N1 P1 P2 41.37(9) . .
N1 P1 C17 105.50(15) . .
C17 P1 Cu2 112.35(12) . .
C17 P1 P2 109.63(12) . .
Cu3 P2 P1 129.84(5) . .
N2 P2 Cu3 118.72(10) . .
N2 P2 P1 41.19(9) . .
N2 P2 C9 104.95(16) . .
N1 P2 Cu3 119.12(11) . .
N1 P2 P1 41.40(10) . .
N1 P2 N2 82.58(14) . .
N1 P2 C9 106.22(15) . .
C9 P2 Cu3 118.98(12) . .
C9 P2 P1 111.17(12) . .
C25 N3 Cu2 172.5(3) . .
P1 N2 P2 97.26(14) . .
C5 N2 P1 129.2(2) . .
C5 N2 P2 132.9(2) . .
P2 N1 P1 97.23(14) . .
C1 N1 P1 131.5(2) . .
C1 N1 P2 131.2(2) . .
P1 C17 Cu1 118.95(19) . .
C18 C17 Cu1 75.3(2) . .
C18 C17 P1 162.1(3) . .
C17 C18 Cu1 69.4(2) . .
C17 C18 C19 160.2(4) . .
C19 C18 Cu1 130.3(3) . .
C9 C10 C11 174.1(4) . .
C19 C20 H20 119.7 . .
C21 C20 H20 119.7 . .
C21 C20 C19 120.6(4) . .
C10 C9 P2 174.9(3) . .
C20 C19 C18 118.3(3) . .
C24 C19 C18 123.1(3) . .
C24 C19 C20 118.6(3) . .
N3 C25 C26 179.5(4) . .
N2 C5 C7 107.8(3) . .
N2 C5 C8 107.5(3) . .
N2 C5 C6 109.9(3) . .
C7 C5 C8 109.7(3) . .
C7 C5 C6 110.3(3) . .
C8 C5 C6 111.5(3) . .
C23 C22 H22 120.2 . .
C21 C22 H22 120.2 . .
C21 C22 C23 119.6(4) . .
C19 C24 H24 119.9 . .
C23 C24 C19 120.2(4) . .
C23 C24 H24 119.9 . .
N1 C1 C4 108.5(3) . .
N1 C1 C2 108.9(3) . .
N1 C1 C3 109.3(3) . .
C4 C1 C2 110.5(3) . .
C4 C1 C3 109.1(3) . .
C2 C1 C3 110.4(3) . .
C22 C23 H23 119.8 . .
C24 C23 C22 120.3(4) . .
C24 C23 H23 119.8 . .
C16 C11 C10 120.6(3) . .
C16 C11 C12 119.6(4) . .
C12 C11 C10 119.5(3) . .
C20 C21 C22 120.7(4) . .
C20 C21 H21 119.7 . .
C22 C21 H21 119.7 . .
C11 C16 H16 120.0 . .
C11 C16 C15 120.0(4) . .
C15 C16 H16 120.0 . .
C25 C26 H26A 109.5 . .
C25 C26 H26B 109.5 . .
C25 C26 H26C 109.5 . .
H26A C26 H26B 109.5 . .
H26A C26 H26C 109.5 . .
H26B C26 H26C 109.5 . .
C5 C7 H7A 109.5 . .
C5 C7 H7B 109.5 . .
C5 C7 H7C 109.5 . .
H7A C7 H7B 109.5 . .
H7A C7 H7C 109.5 . .
H7B C7 H7C 109.5 . .
C1 C4 H4A 109.5 . .
C1 C4 H4B 109.5 . .
C1 C4 H4C 109.5 . .
H4A C4 H4B 109.5 . .
H4A C4 H4C 109.5 . .
H4B C4 H4C 109.5 . .
C5 C8 H8A 109.5 . .
C5 C8 H8B 109.5 . .
C5 C8 H8C 109.5 . .
H8A C8 H8B 109.5 . .
H8A C8 H8C 109.5 . .
H8B C8 H8C 109.5 . .
C11 C12 H12 120.1 . .
C13 C12 C11 119.8(4) . .
C13 C12 H12 120.1 . .
C1 C2 H2A 109.5 . .
C1 C2 H2B 109.5 . .
C1 C2 H2C 109.5 . .
H2A C2 H2B 109.5 . .
H2A C2 H2C 109.5 . .
H2B C2 H2C 109.5 . .
C16 C15 H15 120.0 . .
C14 C15 C16 120.0(4) . .
C14 C15 H15 120.0 . .
C15 C14 H14 119.9 . .
C13 C14 C15 120.3(4) . .
C13 C14 H14 119.9 . .
C5 C6 H6A 109.5 . .
C5 C6 H6B 109.5 . .
C5 C6 H6C 109.5 . .
H6A C6 H6B 109.5 . .
H6A C6 H6C 109.5 . .
H6B C6 H6C 109.5 . .
C12 C13 H13 119.9 . .
C14 C13 C12 120.3(4) . .
C14 C13 H13 119.9 . .
C1 C3 H3A 109.5 . .
C1 C3 H3B 109.5 . .
C1 C3 H3C 109.5 . .
H3A C3 H3B 109.5 . .
H3A C3 H3C 109.5 . .
H3B C3 H3C 109.5 . .

loop_
_geom_bond_atom_site_label_1
_geom_bond_atom_site_label_2
_geom_bond_distance
_geom_bond_site_symmetry_2
Br3 Cu3 2.4701(7) .
Br3 Cu3 2.6503(7) 6_554
Br3 Cu3 2.4891(6) 11_666
Br2 Cu2 2.6039(6) .
Br2 Cu1 2.4069(7) .
Br1 Cu2 2.4921(7) 13_656
Br1 Cu1 2.3642(6) .
Cu3 Br3 2.4891(6) 16_656
Cu3 Br3 2.6505(7) 6_554
Cu3 Cu3 3.0542(8) 16_656
Cu3 Cu3 3.0543(8) 11_666
Cu3 P2 2.1804(11) .
Cu2 Br1 2.4920(7) 13_656
Cu2 P1 2.1822(11) .
Cu2 N3 1.992(3) .
Cu1 C17 1.990(3) .
Cu1 C18 2.056(3) .
P1 P2 2.5478(13) .
P1 N2 1.691(3) .
P1 N1 1.698(3) .
P1 C17 1.795(4) .
P2 N2 1.704(3) .
P2 N1 1.697(3) .
P2 C9 1.773(4) .
N3 C25 1.138(5) .
N2 C5 1.493(4) .
N1 C1 1.487(4) .
C17 C18 1.229(5) .
C18 C19 1.452(5) .
C10 C9 1.200(5) .
C10 C11 1.445(5) .
C20 H20 0.9500 .
C20 C19 1.404(5) .
C20 C21 1.366(5) .
C19 C24 1.392(5) .
C25 C26 1.461(5) .
C5 C7 1.522(5) .
C5 C8 1.524(5) .
C5 C6 1.527(5) .
C22 H22 0.9500 .
C22 C23 1.386(5) .
C22 C21 1.379(5) .
C24 H24 0.9500 .
C24 C23 1.384(5) .
C1 C4 1.514(5) .
C1 C2 1.522(5) .
C1 C3 1.525(5) .
C23 H23 0.9500 .
C11 C16 1.384(5) .
C11 C12 1.394(5) .
C21 H21 0.9500 .
C16 H16 0.9500 .
C16 C15 1.387(5) .
C26 H26A 0.9800 .
C26 H26B 0.9800 .
C26 H26C 0.9800 .
C7 H7A 0.9800 .
C7 H7B 0.9800 .
C7 H7C 0.9800 .
C4 H4A 0.9800 .
C4 H4B 0.9800 .
C4 H4C 0.9800 .
C8 H8A 0.9800 .
C8 H8B 0.9800 .
C8 H8C 0.9800 .
C12 H12 0.9500 .
C12 C13 1.388(6) .
C2 H2A 0.9800 .
C2 H2B 0.9800 .
C2 H2C 0.9800 .
C15 H15 0.9500 .
C15 C14 1.384(6) .
C14 H14 0.9500 .
C14 C13 1.367(6) .
C6 H6A 0.9800 .
C6 H6B 0.9800 .
C6 H6C 0.9800 .
C13 H13 0.9500 .
C3 H3A 0.9800 .
C3 H3B 0.9800 .
C3 H3C 0.9800 .

loop_
_geom_torsion_atom_site_label_1
_geom_torsion_atom_site_label_2
_geom_torsion_atom_site_label_3
_geom_torsion_atom_site_label_4
_geom_torsion
Cu3 P2 N2 P1 118.90(11)
Cu3 P2 N2 C5 -52.1(3)
Cu3 P2 N1 P1 -118.49(11)
Cu3 P2 N1 C1 63.3(3)
Cu2 P1 N2 P2 -123.39(11)
Cu2 P1 N2 C5 48.1(3)
Cu2 P1 N1 P2 128.97(10)
Cu2 P1 N1 C1 -52.8(3)
Cu2 P1 C17 Cu1 23.0(2)
Cu2 P1 C17 C18 -117.0(10)
Cu1 C17 C18 C19 178.7(11)
Cu1 C18 C19 C20 155.8(3)
Cu1 C18 C19 C24 -24.3(5)
P1 P2 N2 C5 -171.0(4)
P1 P2 N1 C1 -178.2(4)
P1 N2 C5 C7 39.7(4)
P1 N2 C5 C8 157.9(3)
P1 N2 C5 C6 -80.5(4)
P1 N1 C1 C4 179.5(3)
P1 N1 C1 C2 59.2(4)
P1 N1 C1 C3 -61.6(4)
P1 C17 C18 Cu1 144.5(11)
P1 C17 C18 C19 -36.8(19)
P2 P1 N2 C5 171.5(4)
P2 P1 N1 C1 178.2(4)
P2 P1 C17 Cu1 -153.93(14)
P2 P1 C17 C18 66.0(11)
P2 N2 C5 C7 -151.8(3)
P2 N2 C5 C8 -33.6(4)
P2 N2 C5 C6 87.9(4)
P2 N1 C1 C4 -2.9(5)
P2 N1 C1 C2 -123.2(3)
P2 N1 C1 C3 116.0(3)
N2 P1 N1 P2 -0.33(15)
N2 P1 N1 C1 177.9(3)
N2 P1 C17 Cu1 163.12(18)
N2 P1 C17 C18 23.1(11)
N2 P2 N1 P1 0.33(15)
N2 P2 N1 C1 -177.9(3)
N1 P1 N2 P2 0.33(15)
N1 P1 N2 C5 171.9(3)
N1 P1 C17 Cu1 -110.64(19)
N1 P1 C17 C18 109.3(10)
N1 P2 N2 P1 -0.33(15)
N1 P2 N2 C5 -171.4(3)
C17 P1 N2 P2 104.65(16)
C17 P1 N2 C5 -83.8(3)
C17 P1 N1 P2 -102.28(16)
C17 P1 N1 C1 75.9(3)
C17 C18 C19 C20 -22.6(12)
C17 C18 C19 C24 157.3(10)
C18 C19 C24 C23 179.8(3)
C10 C11 C16 C15 -172.3(3)
C10 C11 C12 C13 171.3(4)
C20 C19 C24 C23 -0.3(5)
C9 P2 N2 P1 -105.21(16)
C9 P2 N2 C5 83.7(3)
C9 P2 N1 P1 103.81(17)
C9 P2 N1 C1 -74.4(3)
C19 C20 C21 C22 0.0(6)
C19 C24 C23 C22 -0.6(5)
C23 C22 C21 C20 -0.8(6)
C11 C16 C15 C14 0.5(6)
C11 C12 C13 C14 1.5(6)
C21 C20 C19 C18 -179.6(3)
C21 C20 C19 C24 0.5(5)
C21 C22 C23 C24 1.1(6)
C16 C11 C12 C13 -2.3(6)
C16 C15 C14 C13 -1.4(6)
C12 C11 C16 C15 1.3(6)
C15 C14 C13 C12 0.3(6)
